data_7700248
loop_
_publ_author_name
'Qiao, Di'
'Wang, Jin-Yun'
'Zhang, Li-Yi'
'Dai, Feng-Rong'
'Chen, Zhong-Ning'

_publ_section_title
;
 Aggregation-induced emission enhancement and reversible mechanochromic
 luminescence of quinoline-based zinc(ii)-Schiff base complexes.
;
_journal_issue 29
_journal_name_full 'Dalton transactions (Cambridge, England : 2003)'
_journal_page_first 11045
_journal_page_last 11051
_journal_paper_doi 10.1039/c9dt02177a
_journal_volume 48
_journal_year 2019
_chemical_formula_moiety 'C38 H34 N4 O4 Zn, 2(C F3 O3 S)'
_chemical_formula_sum 'C40 H34 F6 N4 O10 S2 Zn'
_chemical_formula_weight 974.20
_space_group_crystal_system monoclinic
_space_group_IT_number 15
_space_group_name_Hall '-C 2yc'
_space_group_name_H-M_alt 'C 1 2/c 1'
_symmetry_space_group_name_Hall '-C 2yc'
_symmetry_space_group_name_H-M 'C 1 2/c 1'
_atom_sites_solution_hydrogens geom
_atom_sites_solution_primary dual
_audit_creation_date 2019-01-13
_audit_creation_method
;
Olex2 1.2
(compiled 2018.05.29 svn.r3508 for OlexSys, GUI svn.r5506)
;
_audit_update_record
;
2019-05-13 deposited with the CCDC.    2019-06-12 downloaded from the CCDC.
;
_cell_angle_alpha 90
_cell_angle_beta 130.821(4)
_cell_angle_gamma 90
_cell_formula_units_Z 4
_cell_length_a 27.506(3)
_cell_length_b 10.9018(12)
_cell_length_c 18.564(2)
_cell_measurement_reflns_used 9273
_cell_measurement_temperature 300(2)
_cell_measurement_theta_max 33.49
_cell_measurement_theta_min 2.90
_cell_volume 4212.6(8)
_computing_molecular_graphics 'Olex2 (Dolomanov et al., 2009)'
_computing_publication_material 'Olex2 (Dolomanov et al., 2009)'
_computing_structure_refinement 'XL (Sheldrick, 2008)'
_computing_structure_solution 'XT (Sheldrick, 2015)'
_diffrn_ambient_temperature 299.98
_diffrn_measured_fraction_theta_full 0.988
_diffrn_measured_fraction_theta_max 0.880
_diffrn_measurement_device_type 'Bruker D8 Venture'
_diffrn_measurement_method '\f and \w scans'
_diffrn_radiation_type MoK\a
_diffrn_radiation_wavelength 0.71073
_diffrn_reflns_av_R_equivalents 0.1370
_diffrn_reflns_av_unetI/netI 0.0548
_diffrn_reflns_Laue_measured_fraction_full 0.988
_diffrn_reflns_Laue_measured_fraction_max 0.880
_diffrn_reflns_limit_h_max 41
_diffrn_reflns_limit_h_min -43
_diffrn_reflns_limit_k_max 15
_diffrn_reflns_limit_k_min -17
_diffrn_reflns_limit_l_max 30
_diffrn_reflns_limit_l_min -32
_diffrn_reflns_number 66552
_diffrn_reflns_point_group_measured_fraction_full 0.988
_diffrn_reflns_point_group_measured_fraction_max 0.880
_diffrn_reflns_theta_full 25.242
_diffrn_reflns_theta_max 37.907
_diffrn_reflns_theta_min 2.899
_diffrn_standards_number 0
_exptl_absorpt_coefficient_mu 0.771
_exptl_absorpt_correction_T_max 0.857
_exptl_absorpt_correction_T_min 0.806
_exptl_absorpt_correction_type multi-scan
_exptl_crystal_colour orange
_exptl_crystal_colour_primary orange
_exptl_crystal_density_diffrn 1.536
_exptl_crystal_description block
_exptl_crystal_F_000 1992
_exptl_crystal_size_max 0.28
_exptl_crystal_size_mid 0.24
_exptl_crystal_size_min 0.2
_refine_diff_density_max 0.877
_refine_diff_density_min -1.225
_refine_diff_density_rms 0.086
_refine_ls_extinction_method none
_refine_ls_goodness_of_fit_ref 1.036
_refine_ls_hydrogen_treatment constr
_refine_ls_matrix_type full
_refine_ls_number_parameters 285
_refine_ls_number_reflns 10037
_refine_ls_number_restraints 0
_refine_ls_restrained_S_all 1.036
_refine_ls_R_factor_all 0.0796
_refine_ls_R_factor_gt 0.0606
_refine_ls_shift/su_max 0.067
_refine_ls_shift/su_mean 0.003
_refine_ls_structure_factor_coef Fsqd
_refine_ls_weighting_details 'w=1/[\s^2^(Fo^2^)+(0.1251P)^2^+0.6021P] where P=(Fo^2^+2Fc^2^)/3'
_refine_ls_weighting_scheme calc
_refine_ls_wR_factor_gt 0.1796
_refine_ls_wR_factor_ref 0.1946
_reflns_Friedel_coverage 0.000
_reflns_number_gt 7434
_reflns_number_total 10037
_reflns_threshold_expression 'I > 2\s(I)'
_cod_data_source_file c9dt02177a2.cif
_cod_data_source_block mo_050801_0m_b
_cod_depositor_comments 'Adding full bibliography for 7700246--7700248.cif.'
_cod_database_code 7700248
_shelx_shelxl_version_number 2016/6
_shelx_space_group_comment
;
The symmetry employed for this shelxl refinement is uniquely defined
by the following loop, which should always be used as a source of
symmetry information in preference to the above space-group names.
They are only intended as comments.
;
_shelx_estimated_absorpt_t_max 0.861
_shelx_estimated_absorpt_t_min 0.813
_olex2_refinement_description
;
1. Fixed Uiso
 At 1.2 times of:
  All C(H) groups, All C(H,H) groups
2.a Secondary CH2 refined with riding coordinates:
 C17(H17A,H17B), C18(H18A,H18B), C19(H19A,H19B)
2.b Aromatic/amide H refined with riding coordinates:
 C7(H7), C1(H1), C5(H5), C2(H2), C12(H12), C9(H9), C4(H4), C10(H10), C3(H3),
 C14(H14), C13(H13)
;
_olex2_submission_special_instructions 'No special instructions were received'

loop_
_space_group_symop_operation_xyz
'x, y, z'
'-x, y, -z+1/2'
'x+1/2, y+1/2, z'
'-x+1/2, y+1/2, -z+1/2'
'-x, -y, -z'
'x, -y, z-1/2'
'-x+1/2, -y+1/2, -z'
'x+1/2, -y+1/2, z-1/2'

loop_
_atom_site_label
_atom_site_type_symbol
_atom_site_fract_x
_atom_site_fract_y
_atom_site_fract_z
_atom_site_U_iso_or_equiv
_atom_site_adp_type
_atom_site_occupancy
_atom_site_site_symmetry_order
_atom_site_calc_flag
_atom_site_refinement_flags_posn
_atom_site_refinement_flags_adp
_atom_site_refinement_flags_occupancy
Zn1 Zn 0.500000 0.62172(2) 0.750000 0.03233(9) Uani 1 2 d S T P
S1 S 0.21123(3) 0.57959(6) 0.59340(4) 0.06150(15) Uani 1 1 d . . .
N2 N 0.43542(6) 0.56868(11) 0.61262(8) 0.0337(2) Uani 1 1 d . . .
N1 N 0.42341(5) 0.73572(11) 0.70555(8) 0.0327(2) Uani 1 1 d . . .
O2 O 0.55241(6) 0.48639(12) 0.70292(9) 0.0464(3) Uani 1 1 d . . .
O3 O 0.57051(8) 0.30369(15) 0.82139(12) 0.0611(4) Uani 1 1 d . . .
C7 C 0.37304(6) 0.71006(14) 0.61996(10) 0.0367(3) Uani 1 1 d . . .
H7 H 0.334490 0.750433 0.591493 0.044 Uiso 1 1 calc R . .
C8 C 0.37718(7) 0.61594(13) 0.56758(10) 0.0384(3) Uani 1 1 d . . .
C16 C 0.44345(8) 0.48688(13) 0.56643(10) 0.0378(3) Uani 1 1 d . . .
C6 C 0.42119(7) 0.82742(13) 0.75809(9) 0.0342(2) Uani 1 1 d . . .
C1 C 0.47772(9) 0.88883(15) 0.82901(12) 0.0415(3) Uani 1 1 d . . .
H1 H 0.515612 0.868732 0.841944 0.050 Uiso 1 1 calc R . .
C17 C 0.61279(9) 0.42152(18) 0.76611(15) 0.0502(4) Uani 1 1 d . . .
H17A H 0.642093 0.467423 0.824893 0.060 Uiso 1 1 calc R . .
H17B H 0.631726 0.415841 0.736825 0.060 Uiso 1 1 calc R . .
O4 O 0.24956(10) 0.6397(2) 0.57743(17) 0.0794(6) Uani 1 1 d . . .
C11 C 0.39134(10) 0.44864(16) 0.47187(11) 0.0479(4) Uani 1 1 d . . .
C5 C 0.36485(9) 0.8530(2) 0.74180(13) 0.0495(4) Uani 1 1 d . . .
H5 H 0.327308 0.809544 0.696199 0.059 Uiso 1 1 calc R . .
C15 C 0.50636(8) 0.44163(14) 0.61372(11) 0.0414(3) Uani 1 1 d . . .
C2 C 0.47737(11) 0.98066(17) 0.88065(14) 0.0527(4) Uani 1 1 d . . .
H2 H 0.514961 1.023341 0.927275 0.063 Uiso 1 1 calc R . .
F3 F 0.14940(13) 0.3733(2) 0.5311(2) 0.1397(13) Uani 1 1 d . . .
O6 O 0.24565(14) 0.5436(3) 0.68911(17) 0.1172(11) Uani 1 1 d . . .
C18 C 0.60444(10) 0.29464(19) 0.78834(16) 0.0546(4) Uani 1 1 d . . .
H18A H 0.580665 0.243951 0.731649 0.066 Uiso 1 1 calc R . .
H18B H 0.646084 0.257152 0.836729 0.066 Uiso 1 1 calc R . .
C12 C 0.40356(13) 0.36438(19) 0.42689(15) 0.0599(5) Uani 1 1 d . . .
H12 H 0.369885 0.337721 0.365305 0.072 Uiso 1 1 calc R . .
C9 C 0.32314(9) 0.5807(2) 0.47531(12) 0.0555(4) Uani 1 1 d . . .
H9 H 0.282981 0.613900 0.446520 0.067 Uiso 1 1 calc R . .
O5 O 0.15006(14) 0.6344(3) 0.5471(3) 0.1177(12) Uani 1 1 d . . .
C4 C 0.36600(11) 0.9442(2) 0.79475(16) 0.0635(6) Uani 1 1 d . . .
H4 H 0.328722 0.962363 0.784134 0.076 Uiso 1 1 calc R . .
C10 C 0.33042(10) 0.4967(2) 0.42828(13) 0.0588(5) Uani 1 1 d . . .
H10 H 0.294930 0.471394 0.367338 0.071 Uiso 1 1 calc R . .
C3 C 0.42161(13) 1.0088(2) 0.86310(16) 0.0614(5) Uani 1 1 d . . .
H3 H 0.421436 1.070985 0.897193 0.074 Uiso 1 1 calc R . .
C14 C 0.51633(12) 0.36126(17) 0.56689(16) 0.0527(4) Uani 1 1 d . . .
H14 H 0.557387 0.332219 0.596665 0.063 Uiso 1 1 calc R . .
F2 F 0.16078(18) 0.4665(4) 0.4382(2) 0.1819(18) Uani 1 1 d . . .
C13 C 0.46293(14) 0.32327(19) 0.47230(16) 0.0642(6) Uani 1 1 d . . .
H13 H 0.469776 0.268195 0.441446 0.077 Uiso 1 1 calc R . .
C19 C 0.53168(11) 0.2000(2) 0.80029(16) 0.0594(5) Uani 1 1 d . . .
H19A H 0.523621 0.198447 0.843942 0.071 Uiso 1 1 calc R . .
H19B H 0.555053 0.126020 0.810556 0.071 Uiso 1 1 calc R . .
F1 F 0.24017(18) 0.3689(3) 0.5681(4) 0.214(3) Uani 1 1 d . . .
C20 C 0.19197(17) 0.4358(4) 0.5326(3) 0.1054(13) Uani 1 1 d . . .

loop_
_atom_site_aniso_label
_atom_site_aniso_U_11
_atom_site_aniso_U_22
_atom_site_aniso_U_33
_atom_site_aniso_U_23
_atom_site_aniso_U_13
_atom_site_aniso_U_12
Zn1 0.02924(12) 0.03561(13) 0.02521(11) 0.000 0.01475(9) 0.000
S1 0.0515(3) 0.0708(3) 0.0607(3) 0.0079(2) 0.0360(2) -0.0114(2)
N2 0.0358(5) 0.0341(5) 0.0272(4) -0.0022(4) 0.0189(4) -0.0019(4)
N1 0.0304(5) 0.0351(5) 0.0305(4) 0.0008(4) 0.0191(4) -0.0001(4)
O2 0.0436(6) 0.0450(6) 0.0436(6) -0.0059(4) 0.0255(5) 0.0056(5)
O3 0.0714(9) 0.0568(8) 0.0662(9) -0.0120(6) 0.0499(8) -0.0090(7)
C7 0.0298(5) 0.0430(7) 0.0316(5) 0.0006(5) 0.0176(5) 0.0011(5)
C8 0.0343(6) 0.0417(7) 0.0292(5) -0.0024(4) 0.0163(5) -0.0028(5)
C16 0.0473(7) 0.0342(6) 0.0319(5) -0.0038(4) 0.0260(5) -0.0039(5)
C6 0.0367(6) 0.0352(6) 0.0323(5) 0.0038(4) 0.0233(5) 0.0030(5)
C1 0.0466(8) 0.0435(7) 0.0417(7) -0.0061(5) 0.0320(7) -0.0086(6)
C17 0.0408(7) 0.0514(9) 0.0561(9) -0.0031(7) 0.0307(7) 0.0056(7)
O4 0.0636(10) 0.0945(13) 0.0818(13) 0.0090(10) 0.0483(10) -0.0211(9)
C11 0.0583(9) 0.0446(7) 0.0343(6) -0.0090(5) 0.0274(7) -0.0081(7)
C5 0.0402(7) 0.0666(10) 0.0424(8) 0.0023(7) 0.0274(7) 0.0103(7)
C15 0.0521(8) 0.0365(6) 0.0402(6) -0.0018(5) 0.0321(6) 0.0009(6)
C2 0.0747(12) 0.0445(8) 0.0513(9) -0.0093(7) 0.0467(9) -0.0118(8)
F3 0.1047(17) 0.1095(19) 0.143(2) -0.0052(14) 0.0542(18) -0.0578(14)
O6 0.1050(18) 0.176(3) 0.0584(11) -0.0011(14) 0.0481(12) -0.0413(19)
C18 0.0509(9) 0.0508(9) 0.0592(10) 0.0007(8) 0.0347(9) 0.0095(7)
C12 0.0807(15) 0.0539(10) 0.0435(9) -0.0162(7) 0.0399(10) -0.0097(9)
C9 0.0383(7) 0.0669(11) 0.0343(7) -0.0095(7) 0.0119(6) 0.0000(8)
O5 0.0812(16) 0.107(2) 0.180(3) 0.0375(18) 0.092(2) 0.0138(13)
C4 0.0647(12) 0.0789(14) 0.0589(11) 0.0059(10) 0.0457(10) 0.0259(11)
C10 0.0510(9) 0.0644(11) 0.0327(7) -0.0143(7) 0.0150(7) -0.0086(8)
C3 0.0927(16) 0.0496(9) 0.0599(11) 0.0016(8) 0.0578(12) 0.0136(10)
C14 0.0736(13) 0.0433(8) 0.0557(10) -0.0039(7) 0.0486(10) 0.0050(8)
F2 0.168(3) 0.254(4) 0.0970(19) -0.078(2) 0.075(2) -0.116(3)
C13 0.1039(18) 0.0482(9) 0.0597(11) -0.0131(8) 0.0619(13) -0.0042(10)
C19 0.0612(11) 0.0522(10) 0.0599(11) 0.0037(8) 0.0374(10) 0.0010(8)
F1 0.123(3) 0.113(2) 0.333(6) -0.081(3) 0.117(4) -0.0113(18)
C20 0.0634(16) 0.110(3) 0.106(3) -0.028(2) 0.0388(17) -0.0355(18)

loop_
_atom_type_symbol
_atom_type_description
_atom_type_scat_dispersion_real
_atom_type_scat_dispersion_imag
_atom_type_scat_source
C C 0.0033 0.0016 'International Tables Vol C Tables 4.2.6.8 and 6.1.1.4'
H H 0.0000 0.0000 'International Tables Vol C Tables 4.2.6.8 and 6.1.1.4'
F F 0.0171 0.0103 'International Tables Vol C Tables 4.2.6.8 and 6.1.1.4'
N N 0.0061 0.0033 'International Tables Vol C Tables 4.2.6.8 and 6.1.1.4'
O O 0.0106 0.0060 'International Tables Vol C Tables 4.2.6.8 and 6.1.1.4'
S S 0.1246 0.1234 'International Tables Vol C Tables 4.2.6.8 and 6.1.1.4'
Zn Zn 0.2839 1.4301 'International Tables Vol C Tables 4.2.6.8 and 6.1.1.4'

loop_
_geom_angle_atom_site_label_1
_geom_angle_atom_site_label_2
_geom_angle_atom_site_label_3
_geom_angle
_geom_angle_site_symmetry_1
_geom_angle_site_symmetry_3
N2 Zn1 N2 146.69(7) . 2_656
N2 Zn1 N1 81.05(5) 2_656 2_656
N2 Zn1 N1 119.70(5) . 2_656
N2 Zn1 N1 81.05(5) . .
N2 Zn1 N1 119.71(5) 2_656 .
N1 Zn1 N1 107.25(7) . 2_656
O4 S1 C20 103.00(18) . .
O6 S1 O4 114.13(15) . .
O6 S1 O5 115.4(2) . .
O6 S1 C20 103.1(2) . .
O5 S1 O4 115.01(15) . .
O5 S1 C20 103.9(2) . .
C8 N2 Zn1 112.70(9) . .
C8 N2 C16 118.97(12) . .
C16 N2 Zn1 128.10(10) . .
C7 N1 Zn1 110.62(10) . .
C7 N1 C6 120.40(12) . .
C6 N1 Zn1 128.91(9) . .
C15 O2 C17 118.37(14) . .
C18 O3 C19 114.47(17) . .
N1 C7 H7 120.5 . .
N1 C7 C8 118.97(13) . .
C8 C7 H7 120.5 . .
N2 C8 C7 115.85(12) . .
N2 C8 C9 122.70(15) . .
C9 C8 C7 121.44(15) . .
N2 C16 C11 121.74(15) . .
N2 C16 C15 118.34(13) . .
C11 C16 C15 119.90(14) . .
C1 C6 N1 117.72(13) . .
C1 C6 C5 120.33(15) . .
C5 C6 N1 121.92(14) . .
C6 C1 H1 120.2 . .
C6 C1 C2 119.56(17) . .
C2 C1 H1 120.2 . .
O2 C17 H17A 109.2 . .
O2 C17 H17B 109.2 . .
O2 C17 C18 111.86(15) . .
H17A C17 H17B 107.9 . .
C18 C17 H17A 109.2 . .
C18 C17 H17B 109.2 . .
C16 C11 C12 118.70(19) . .
C10 C11 C16 117.60(16) . .
C10 C11 C12 123.70(17) . .
C6 C5 H5 120.6 . .
C4 C5 C6 118.82(19) . .
C4 C5 H5 120.6 . .
O2 C15 C16 114.64(13) . .
O2 C15 C14 125.78(17) . .
C14 C15 C16 119.55(16) . .
C1 C2 H2 119.8 . .
C3 C2 C1 120.35(19) . .
C3 C2 H2 119.8 . .
O3 C18 C17 108.49(16) . .
O3 C18 H18A 110.0 . .
O3 C18 H18B 110.0 . .
C17 C18 H18A 110.0 . .
C17 C18 H18B 110.0 . .
H18A C18 H18B 108.4 . .
C11 C12 H12 119.7 . .
C13 C12 C11 120.52(19) . .
C13 C12 H12 119.7 . .
C8 C9 H9 120.6 . .
C10 C9 C8 118.89(18) . .
C10 C9 H9 120.6 . .
C5 C4 H4 119.5 . .
C3 C4 C5 121.04(19) . .
C3 C4 H4 119.5 . .
C11 C10 H10 120.0 . .
C9 C10 C11 120.03(15) . .
C9 C10 H10 120.0 . .
C2 C3 C4 119.82(18) . .
C2 C3 H3 120.1 . .
C4 C3 H3 120.1 . .
C15 C14 H14 120.3 . .
C15 C14 C13 119.3(2) . .
C13 C14 H14 120.3 . .
C12 C13 C14 121.99(18) . .
C12 C13 H13 119.0 . .
C14 C13 H13 119.0 . .
O3 C19 C19 113.16(16) . 2_656
O3 C19 H19A 108.9 . .
O3 C19 H19B 108.9 . .
C19 C19 H19A 108.9 2_656 .
C19 C19 H19B 108.9 2_656 .
H19A C19 H19B 107.8 . .
F3 C20 S1 110.6(3) . .
F3 C20 F2 106.5(3) . .
F2 C20 S1 105.4(3) . .
F1 C20 S1 113.5(3) . .
F1 C20 F3 108.9(4) . .
F1 C20 F2 111.6(5) . .

loop_
_geom_bond_atom_site_label_1
_geom_bond_atom_site_label_2
_geom_bond_distance
_geom_bond_site_symmetry_2
Zn1 N2 2.0177(11) .
Zn1 N2 2.0177(11) 2_656
Zn1 N1 2.0955(12) .
Zn1 N1 2.0955(12) 2_656
S1 O4 1.4273(18) .
S1 O6 1.417(2) .
S1 O5 1.427(3) .
S1 C20 1.798(4) .
N2 C8 1.334(2) .
N2 C16 1.3517(18) .
N1 C7 1.2823(17) .
N1 C6 1.4257(18) .
O2 C17 1.445(2) .
O2 C15 1.357(2) .
O3 C18 1.416(3) .
O3 C19 1.423(3) .
C7 H7 0.9300 .
C7 C8 1.468(2) .
C8 C9 1.401(2) .
C16 C11 1.421(2) .
C16 C15 1.422(2) .
C6 C1 1.387(2) .
C6 C5 1.399(2) .
C1 H1 0.9300 .
C1 C2 1.390(2) .
C17 H17A 0.9700 .
C17 H17B 0.9700 .
C17 C18 1.503(3) .
C11 C12 1.422(3) .
C11 C10 1.401(3) .
C5 H5 0.9300 .
C5 C4 1.384(3) .
C15 C14 1.382(2) .
C2 H2 0.9300 .
C2 C3 1.378(3) .
F3 C20 1.339(5) .
C18 H18A 0.9700 .
C18 H18B 0.9700 .
C12 H12 0.9300 .
C12 C13 1.334(4) .
C9 H9 0.9300 .
C9 C10 1.368(3) .
C4 H4 0.9300 .
C4 C3 1.381(4) .
C10 H10 0.9300 .
C3 H3 0.9300 .
C14 H14 0.9300 .
C14 C13 1.429(3) .
F2 C20 1.398(6) .
C13 H13 0.9300 .
C19 C19 1.506(5) 2_656
C19 H19A 0.9700 .
C19 H19B 0.9700 .
F1 C20 1.257(5) .
